data_9002729
loop_
_publ_author_name
'Della Ventura, G.'
'Bonazzi, P.'
'Oberti, R.'
'Ottolini, L.'

_publ_section_title
;
 Ciprianiite and mottanaite-(Ce), two new minerals
 of the hellandite group from Latium (Italy)
;
_journal_name_full 'American Mineralogist'
_journal_page_first 739
_journal_page_last 744
_journal_volume 87
_journal_year 2002
_chemical_formula_sum
;Al0.497 B4 Be1.18 Ca4.372 Ce0.772 Eu0.002 F0.49 Fe0.384 Gd0.006 H0.544
 La0.456 Li0.026 Mg0.035 Nd0.142 O22.544 Pr0.068 Si4 Sm0.008 Th0.152 Ti0.07
 U0.016 Y0.006
;
_chemical_name_mineral Mottanaite-(Ce)
_space_group_IT_number 13
_symmetry_space_group_name_Hall '-P 2ya'
_symmetry_space_group_name_H-M 'P 1 2/a 1'
_cell_angle_alpha 90
_cell_angle_beta 110.97
_cell_angle_gamma 90
_cell_formula_units_Z 2
_cell_length_a 19.032
_cell_length_b 4.746
_cell_length_c 10.248
_cell_volume 864.351
_database_code_amcsd 0002818
_exptl_crystal_density_diffrn 3.823
_cod_original_formula_sum
;B4 Si4 Be1.18 Li.026 Al.497 Fe.384 Ti.07 Mg.035 Ca4.372 La.456 Ce.772 Y.006
 Pr.068 Nd.142 Sm.008 Eu.002 Gd.006 Th.152 U.016 O22.544 F.49 H.544
;
_cod_database_code 9002729

loop_
_space_group_symop_operation_xyz
x,y,z
1/2-x,y,-z
1/2+x,-y,z
-x,-y,-z

loop_
_atom_site_label
_atom_site_fract_x
_atom_site_fract_y
_atom_site_fract_z
_atom_site_occupancy
_atom_site_U_iso_or_equiv
_atom_site_type_symbol
_atom_site_attached_hydrogens
B1 0.17320 0.53160 0.45130 1.00000 0.00709 B 0
B2 0.25420 0.46700 0.13310 1.00000 0.00557 B 0
Si1 0.10390 0.48340 0.65080 1.00000 0.00633 Si 0
Si2 0.11260 0.49920 0.16120 1.00000 0.00697 Si 0
BeT 0.03930 0.54240 0.86680 0.59000 0.01165 Be 0
LiT 0.03930 0.54240 0.86680 0.01300 0.01165 Li 0
AlM1 0.00000 0.00000 0.00000 0.49700 0.00937 Al 0
FeM1 0.00000 0.00000 0.00000 0.38400 0.00937 Fe 0
TiM1 0.00000 0.00000 0.00000 0.07000 0.00937 Ti 0
MgM1 0.00000 0.00000 0.00000 0.03500 0.00937 Mg 0
CaM2 0.04240 0.01490 0.36120 0.18600 0.00709 Ca 0
LaM2 0.04240 0.01490 0.36120 0.22800 0.00709 La 0
CeM2 0.04240 0.01490 0.36120 0.38600 0.00709 Ce 0
YM2 0.04240 0.01490 0.36120 0.00300 0.00709 Y 0
PrM2 0.04240 0.01490 0.36120 0.03400 0.00709 Pr 0
NdM2 0.04240 0.01490 0.36120 0.07100 0.00709 Nd 0
SmM2 0.04240 0.01490 0.36120 0.00400 0.00709 Sm 0
EuM2 0.04240 0.01490 0.36120 0.00100 0.00709 Eu 0
GdM2 0.04240 0.01490 0.36120 0.00300 0.00709 Gd 0
ThM2 0.04240 0.01490 0.36120 0.07600 0.00709 Th 0
UM2 0.04240 0.01490 0.36120 0.00800 0.00709 U 0
CaM3 0.24710 0.00320 0.66140 1.00000 0.00912 Ca 0
CaM4 0.15700 -0.02850 0.93140 1.00000 0.01077 Ca 0
O1 0.04430 0.24100 0.56740 1.00000 0.00925 O 0
O2 0.17780 0.31910 0.75460 1.00000 0.00887 O 0
O3 0.06970 -0.31000 0.74100 1.00000 0.01925 O 0
O4 0.13200 -0.32960 0.54160 1.00000 0.00950 O 0
F5 0.03670 0.19670 0.87160 0.24500 0.01418 F 0
O-H5 0.03670 0.19670 0.87160 0.27200 0.01418 O 1
O6 0.24660 -0.24160 0.85820 1.00000 0.01229 O 0
O7 0.16660 0.23320 0.44430 1.00000 0.00747 O 0
O8 0.13240 0.67560 0.30710 1.00000 0.01330 O 0
O9 0.18610 0.32590 0.15840 1.00000 0.01077 O 0
O10 0.08520 0.72370 0.03690 1.00000 0.01963 O 0
O11 0.05060 0.26080 0.15660 1.00000 0.02140 O 0
O12 0.25000 0.33690 0.00000 1.00000 0.00747 O 0
O13 0.25000 0.64950 0.50000 1.00000 0.00785 O 0

loop_
_cod_changelog_entry_id
_cod_changelog_entry_author
_cod_changelog_entry_date
_cod_changelog_entry_text
1
;cod-tools version 3.8.0
Id: cif_guess_AMCSD_atom_types 9581 2023-05-17 12:35:41Z saulius
;
2023-05-18T11:37:21+03:00
;Derived atom types and hydrogen counts
from atom names that follow the AMCSD naming convention
(Wat == water, O-H == hydroxyl).
;

loop_
_cod_related_entry_id
_cod_related_entry_database
_cod_related_entry_code
1 AMCSD 0002818
